data_7036864
loop_
_publ_author_name
'Kottalanka, Ravi K.'
'Harinath, A.'
'Rej, Supriya'
'Panda, Tarun K.'

_publ_section_title
;
 Group 1 and group 2 metal complexes supported by a bidentate bulky
 iminopyrrolyl ligand: synthesis, structural diversity, and
 \e-caprolactone polymerization study.
;
_journal_issue 46
_journal_name_full 'Dalton transactions (Cambridge, England : 2003)'
_journal_page_first 19865
_journal_page_last 19879
_journal_paper_doi 10.1039/c5dt03222a
_journal_volume 44
_journal_year 2015
_chemical_formula_moiety 'C56 H54 Ca N4 O2, 2(C4 H8 O) '
_chemical_formula_sum 'C66 H70 Ca N4 O4'
_chemical_formula_weight 999.32
_chemical_name_systematic
;
 ?
;
_space_group_IT_number 14
_symmetry_cell_setting monoclinic
_symmetry_space_group_name_Hall '-P 2yn'
_symmetry_space_group_name_H-M 'P 1 21/n 1'
_atom_sites_solution_hydrogens geom
_atom_sites_solution_primary direct
_atom_sites_solution_secondary difmap
_audit_creation_method SHELXL-97
_audit_update_record
;
2015-08-13 deposited with the CCDC.
2015-10-08 downloaded from the CCDC.
;
_cell_angle_alpha 90.00
_cell_angle_beta 104.24(2)
_cell_angle_gamma 90.00
_cell_formula_units_Z 2
_cell_length_a 11.185(18)
_cell_length_b 13.42(2)
_cell_length_c 18.43(3)
_cell_measurement_temperature 113(2)
_cell_volume 2681(7)
_computing_cell_refinement
'CrysAlisPro, Agilent Technologies,Version 1.171.35.19 (release 27-10-2011CrysAlis171 .NET)(compiled Oct 27'
_computing_data_collection
'CrysAlisPro, Agilent Technologies,Version 1.171.35.19 (release 27-10-2011CrysAlis171 .NET)(compiled Oct 27'
_computing_data_reduction
'CrysAlisPro, Agilent Technologies,Version 1.171.35.19 (release 27-10-2011CrysAlis171 .NET)(compiled Oct 27'
_computing_molecular_graphics 'ORTEP III & Olex 2.1'
_computing_publication_material WinGX
_computing_structure_refinement 'SHELXL-97 (Sheldrick, 2008)'
_computing_structure_solution 'SHELXL-97 (Sheldrick, 2008)'
_diffrn_ambient_temperature 113(2)
_diffrn_measured_fraction_theta_full 0.963
_diffrn_measured_fraction_theta_max 0.963
_diffrn_measurement_device_type 'SuperNova, Dual, Cu at zero, Eos'
_diffrn_radiation_monochromator mirror
_diffrn_radiation_source 'SuperNova (Cu) X-ray Source'
_diffrn_radiation_type MoK\a
_diffrn_radiation_wavelength 0.71075
_diffrn_reflns_av_R_equivalents 0.1009
_diffrn_reflns_av_sigmaI/netI 0.1542
_diffrn_reflns_limit_h_max 12
_diffrn_reflns_limit_h_min -13
_diffrn_reflns_limit_k_max 16
_diffrn_reflns_limit_k_min -15
_diffrn_reflns_limit_l_max 18
_diffrn_reflns_limit_l_min -22
_diffrn_reflns_number 11436
_diffrn_reflns_theta_full 26.00
_diffrn_reflns_theta_max 26.00
_diffrn_reflns_theta_min 3.04
_exptl_absorpt_coefficient_mu 0.170
_exptl_absorpt_correction_T_max 0.9668
_exptl_absorpt_correction_T_min 0.9668
_exptl_absorpt_process_details
'CrysAlisPro, Agilent Technologies,Version 1.171.35.19 (release 27-10-2011 CrysAlis171 .NET)(compiled Oct 27'
_exptl_crystal_colour colorless
_exptl_crystal_density_diffrn 1.238
_exptl_crystal_density_method 'not measured'
_exptl_crystal_description block
_exptl_crystal_F_000 1068
_exptl_crystal_size_max 0.20
_exptl_crystal_size_mid 0.20
_exptl_crystal_size_min 0.20
_refine_diff_density_max 0.393
_refine_diff_density_min -0.361
_refine_diff_density_rms 0.072
_refine_ls_extinction_method none
_refine_ls_goodness_of_fit_ref 0.999
_refine_ls_hydrogen_treatment mixed
_refine_ls_matrix_type full
_refine_ls_number_parameters 331
_refine_ls_number_reflns 5075
_refine_ls_number_restraints 0
_refine_ls_restrained_S_all 0.999
_refine_ls_R_factor_all 0.1713
_refine_ls_R_factor_gt 0.0766
_refine_ls_shift/su_max 0.000
_refine_ls_shift/su_mean 0.000
_refine_ls_structure_factor_coef Fsqd
_refine_ls_weighting_details 'calc w=1/[\s^2^(Fo^2^)+(0.0814P)^2^+0.0000P] where P=(Fo^2^+2Fc^2^)/3'
_refine_ls_weighting_scheme calc
_refine_ls_wR_factor_gt 0.1573
_refine_ls_wR_factor_ref 0.2128
_reflns_number_gt 2370
_reflns_number_total 5075
_reflns_threshold_expression >2\s(I)
_cod_data_source_file c5dt03222a2.cif
_cod_data_source_block 7
_cod_depositor_comments
;
The following automatic conversions were performed:

'_symmetry_cell_setting' value 'Monoclinic' changed to 'monoclinic'
according to
/usr/data/users/saulius/crontab/automatic-downloads/rss-feeds/RSC/lib/dictionaries/cif_core.dic
dictionary named 'cif_core.dic' version 2.4.2 from 2011-04-26.

Automatic conversion script
Id: cif_fix_values 3271 2015-04-21 07:52:19Z andrius 

 Adding full bibliography for 7036858--7036866.cif.
;
_cod_original_sg_symbol_H-M 'P 21/n '
_cod_database_code 7036864

loop_
_symmetry_equiv_pos_as_xyz
'x, y, z'
'-x+1/2, y+1/2, -z+1/2'
'-x, -y, -z'
'x-1/2, -y-1/2, z-1/2'

loop_
_atom_site_label
_atom_site_type_symbol
_atom_site_fract_x
_atom_site_fract_y
_atom_site_fract_z
_atom_site_U_iso_or_equiv
_atom_site_adp_type
_atom_site_occupancy
_atom_site_symmetry_multiplicity
_atom_site_calc_flag
_atom_site_refinement_flags
Ca1 Ca 0.0000 1.0000 0.0000 0.0255(4) Uani 1 2 d S
O1 O -0.1514(3) 0.8889(2) -0.06665(15) 0.0306(8) Uani 1 1 d .
O2 O -0.3707(3) 0.6551(4) 0.0478(2) 0.0701(12) Uani 1 1 d .
N2 N 0.1186(3) 0.8513(2) 0.07077(18) 0.0239(8) Uani 1 1 d .
N1 N -0.0810(3) 0.9659(3) 0.10785(18) 0.0266(9) Uani 1 1 d .
C13 C 0.3370(4) 0.8718(3) 0.1003(2) 0.0258(10) Uani 1 1 d .
C8 C 0.1181(4) 0.7744(3) -0.0710(2) 0.0288(11) Uani 1 1 d .
H6 H 0.0440 0.7902 -0.0571 0.035 Uiso 1 1 calc R
C1 C -0.1670(4) 0.9947(3) 0.1442(2) 0.0252(10) Uani 1 1 d .
H7 H -0.2255 1.0462 0.1274 0.030 Uiso 1 1 calc R
C10 C 0.2192(5) 0.7271(3) -0.1662(3) 0.0355(12) Uani 1 1 d .
H8 H 0.2165 0.7130 -0.2171 0.043 Uiso 1 1 calc R
C3 C -0.0623(4) 0.8728(3) 0.2144(2) 0.0294(11) Uani 1 1 d .
H9 H -0.0334 0.8258 0.2533 0.035 Uiso 1 1 calc R
C12 C 0.3355(4) 0.7490(3) -0.0388(2) 0.0321(11) Uani 1 1 d .
H10 H 0.4125 0.7474 -0.0027 0.038 Uiso 1 1 calc R
C7 C 0.2285(4) 0.7760(3) -0.0172(2) 0.0251(10) Uani 1 1 d .
C19 C 0.2477(4) 0.6935(3) 0.1028(2) 0.0276(11) Uani 1 1 d .
C5 C 0.0831(4) 0.8387(3) 0.1323(2) 0.0259(10) Uani 1 1 d .
H13 H 0.1277 0.7919 0.1674 0.031 Uiso 1 1 calc R
C18 C 0.3871(4) 0.8751(3) 0.1778(2) 0.0320(11) Uani 1 1 d .
H15 H 0.3601 0.8282 0.2090 0.038 Uiso 1 1 calc R
C4 C -0.0161(4) 0.8887(3) 0.1514(2) 0.0239(10) Uani 1 1 d .
C6 C 0.2337(4) 0.7975(3) 0.0649(2) 0.0262(10) Uani 1 1 d .
C9 C 0.1129(4) 0.7503(3) -0.1451(2) 0.0359(12) Uani 1 1 d .
H18 H 0.0359 0.7498 -0.1811 0.043 Uiso 1 1 calc R
C11 C 0.3297(4) 0.7245(3) -0.1128(2) 0.0333(12) Uani 1 1 d .
H19 H 0.4028 0.7057 -0.1268 0.040 Uiso 1 1 calc R
C14 C 0.3761(4) 0.9440(3) 0.0573(2) 0.0290(11) Uani 1 1 d .
H20 H 0.3419 0.9452 0.0047 0.035 Uiso 1 1 calc R
C22 C 0.2718(5) 0.5019(3) 0.1673(2) 0.0395(13) Uani 1 1 d .
H21 H 0.2791 0.4389 0.1914 0.047 Uiso 1 1 calc R
C17 C 0.4753(4) 0.9453(4) 0.2099(3) 0.0371(12) Uani 1 1 d .
H22 H 0.5086 0.9457 0.2626 0.045 Uiso 1 1 calc R
C15 C 0.4644(4) 1.0148(3) 0.0895(2) 0.0328(11) Uani 1 1 d .
H23 H 0.4900 1.0631 0.0588 0.039 Uiso 1 1 calc R
C28 C -0.1907(4) 0.8884(3) -0.1475(2) 0.0348(12) Uani 1 1 d .
H24A H -0.1200 0.9004 -0.1698 0.042 Uiso 1 1 calc R
H24B H -0.2541 0.9402 -0.1656 0.042 Uiso 1 1 calc R
C24 C 0.1460(5) 0.6298(3) 0.0942(2) 0.0353(12) Uani 1 1 d .
H25 H 0.0675 0.6516 0.0658 0.042 Uiso 1 1 calc R
C2 C -0.1590(4) 0.9396(3) 0.2086(2) 0.0302(11) Uani 1 1 d .
H26 H -0.2101 0.9463 0.2426 0.036 Uiso 1 1 calc R
C16 C 0.5149(4) 1.0148(3) 0.1657(2) 0.0330(11) Uani 1 1 d .
H27 H 0.5764 1.0622 0.1876 0.040 Uiso 1 1 calc R
C20 C 0.3616(4) 0.6556(3) 0.1398(2) 0.0346(12) Uani 1 1 d .
H28 H 0.4332 0.6950 0.1428 0.042 Uiso 1 1 calc R
C23 C 0.1575(5) 0.5356(3) 0.1262(3) 0.0386(12) Uani 1 1 d .
H29 H 0.0870 0.4939 0.1200 0.046 Uiso 1 1 calc R
C25 C -0.2142(4) 0.8111(3) -0.0363(2) 0.0371(12) Uani 1 1 d .
H30A H -0.2623 0.8400 -0.0030 0.045 Uiso 1 1 calc R
H30B H -0.1540 0.7631 -0.0072 0.045 Uiso 1 1 calc R
C21 C 0.3741(5) 0.5609(4) 0.1728(2) 0.0392(13) Uani 1 1 d .
H31 H 0.4532 0.5376 0.1988 0.047 Uiso 1 1 calc R
C27 C -0.2438(5) 0.7849(4) -0.1670(3) 0.0492(15) Uani 1 1 d .
H32A H -0.3077 0.7854 -0.2150 0.059 Uiso 1 1 calc R
H32B H -0.1785 0.7368 -0.1707 0.059 Uiso 1 1 calc R
C26 C -0.2991(5) 0.7598(4) -0.1024(3) 0.0517(15) Uani 1 1 d .
H33A H -0.3001 0.6868 -0.0945 0.062 Uiso 1 1 calc R
H33B H -0.3844 0.7857 -0.1111 0.062 Uiso 1 1 calc R
C32 C -0.3002(5) 0.6767(5) 0.1224(3) 0.0686(19) Uani 1 1 d .
H34A H -0.3469 0.6584 0.1596 0.082 Uiso 1 1 calc R
H34B H -0.2793 0.7484 0.1279 0.082 Uiso 1 1 calc R
C31 C -0.1847(5) 0.6142(4) 0.1329(3) 0.0600(16) Uani 1 1 d .
H35A H -0.1126 0.6566 0.1322 0.072 Uiso 1 1 calc R
H35B H -0.1682 0.5779 0.1812 0.072 Uiso 1 1 calc R
C29 C -0.3458(6) 0.5521(5) 0.0372(3) 0.0697(18) Uani 1 1 d .
H36A H -0.3694 0.5343 -0.0166 0.084 Uiso 1 1 calc R
H36B H -0.3915 0.5087 0.0645 0.084 Uiso 1 1 calc R
C30 C -0.2100(6) 0.5420(5) 0.0681(3) 0.0649(17) Uani 1 1 d .
H37A H -0.1643 0.5608 0.0305 0.078 Uiso 1 1 calc R
H37B H -0.1875 0.4730 0.0853 0.078 Uiso 1 1 calc R

loop_
_atom_site_aniso_label
_atom_site_aniso_U_11
_atom_site_aniso_U_22
_atom_site_aniso_U_33
_atom_site_aniso_U_23
_atom_site_aniso_U_13
_atom_site_aniso_U_12
Ca1 0.0275(8) 0.0235(7) 0.0256(7) 0.0010(5) 0.0065(6) 0.0007(6)
O1 0.0313(19) 0.0330(19) 0.0257(16) 0.0017(14) 0.0035(14) -0.0075(15)
O2 0.048(3) 0.098(4) 0.057(3) 0.000(2) -0.004(2) 0.008(2)
N2 0.021(2) 0.026(2) 0.025(2) -0.0007(15) 0.0069(16) 0.0012(16)
N1 0.023(2) 0.031(2) 0.028(2) 0.0023(16) 0.0099(17) 0.0039(17)
C13 0.023(3) 0.023(2) 0.031(2) -0.0028(19) 0.005(2) 0.0025(19)
C8 0.034(3) 0.025(3) 0.028(2) -0.0040(19) 0.011(2) 0.001(2)
C1 0.023(3) 0.023(2) 0.030(2) -0.0044(19) 0.009(2) 0.000(2)
C10 0.047(3) 0.027(3) 0.034(3) -0.001(2) 0.012(3) 0.003(2)
C3 0.037(3) 0.027(3) 0.026(2) 0.0023(19) 0.011(2) 0.000(2)
C12 0.032(3) 0.029(3) 0.036(3) -0.006(2) 0.011(2) -0.002(2)
C7 0.035(3) 0.018(2) 0.022(2) -0.0001(17) 0.006(2) -0.005(2)
C19 0.032(3) 0.028(3) 0.024(2) 0.0044(19) 0.010(2) 0.009(2)
C5 0.028(3) 0.028(3) 0.022(2) 0.0044(19) 0.007(2) 0.001(2)
C18 0.031(3) 0.033(3) 0.030(3) 0.002(2) 0.005(2) 0.004(2)
C4 0.022(3) 0.023(2) 0.028(2) -0.0012(19) 0.007(2) 0.000(2)
C6 0.023(3) 0.021(2) 0.034(3) 0.0011(18) 0.007(2) 0.0053(19)
C9 0.036(3) 0.032(3) 0.036(3) -0.001(2) 0.002(2) 0.005(2)
C11 0.035(3) 0.034(3) 0.035(3) -0.004(2) 0.017(2) 0.005(2)
C14 0.027(3) 0.033(3) 0.026(2) -0.001(2) 0.006(2) 0.000(2)
C22 0.064(4) 0.023(3) 0.036(3) 0.005(2) 0.019(3) 0.007(3)
C17 0.033(3) 0.043(3) 0.032(3) -0.005(2) 0.001(2) 0.001(2)
C15 0.031(3) 0.035(3) 0.036(3) 0.001(2) 0.015(2) -0.003(2)
C28 0.036(3) 0.034(3) 0.034(3) -0.001(2) 0.007(2) -0.002(2)
C24 0.040(3) 0.033(3) 0.034(3) 0.003(2) 0.014(2) 0.002(2)
C2 0.033(3) 0.033(3) 0.029(2) -0.005(2) 0.017(2) 0.000(2)
C16 0.026(3) 0.033(3) 0.037(3) -0.009(2) 0.004(2) -0.004(2)
C20 0.033(3) 0.026(3) 0.047(3) 0.002(2) 0.013(2) 0.005(2)
C23 0.045(3) 0.031(3) 0.043(3) 0.004(2) 0.017(3) -0.009(2)
C25 0.033(3) 0.036(3) 0.041(3) -0.002(2) 0.008(2) -0.002(2)
C21 0.045(3) 0.030(3) 0.041(3) 0.008(2) 0.009(3) 0.012(3)
C27 0.051(4) 0.052(4) 0.045(3) -0.023(3) 0.012(3) -0.018(3)
C26 0.063(4) 0.036(3) 0.056(4) -0.011(3) 0.016(3) -0.012(3)
C32 0.038(4) 0.112(6) 0.055(4) -0.027(4) 0.010(3) -0.008(4)
C31 0.046(4) 0.079(5) 0.047(3) 0.004(3) -0.006(3) 0.000(3)
C29 0.060(4) 0.066(5) 0.075(4) -0.006(4) 0.000(3) -0.018(4)
C30 0.060(4) 0.060(4) 0.071(4) 0.007(3) 0.009(4) 0.001(3)

loop_
_atom_type_symbol
_atom_type_description
_atom_type_scat_dispersion_real
_atom_type_scat_dispersion_imag
_atom_type_scat_source
C C 0.0033 0.0016 'International Tables Vol C Tables 4.2.6.8 and 6.1.1.4'
H H 0.0000 0.0000 'International Tables Vol C Tables 4.2.6.8 and 6.1.1.4'
Ca Ca 0.2262 0.3064 'International Tables Vol C Tables 4.2.6.8 and 6.1.1.4'
N N 0.0061 0.0033 'International Tables Vol C Tables 4.2.6.8 and 6.1.1.4'
O O 0.0106 0.0060 'International Tables Vol C Tables 4.2.6.8 and 6.1.1.4'

loop_
_geom_angle_atom_site_label_1
_geom_angle_atom_site_label_2
_geom_angle_atom_site_label_3
_geom_angle
_geom_angle_site_symmetry_1
_geom_angle_site_symmetry_3
O1 Ca1 O1 180.00(12) . 3_575
O1 Ca1 N1 93.28(14) . 3_575
O1 Ca1 N1 86.72(14) 3_575 3_575
O1 Ca1 N1 86.72(14) . .
O1 Ca1 N1 93.28(14) 3_575 .
N1 Ca1 N1 180.0 3_575 .
O1 Ca1 N2 90.68(15) . 3_575
O1 Ca1 N2 89.32(15) 3_575 3_575
N1 Ca1 N2 71.76(13) 3_575 3_575
N1 Ca1 N2 108.24(13) . 3_575
O1 Ca1 N2 89.32(15) . .
O1 Ca1 N2 90.68(15) 3_575 .
N1 Ca1 N2 108.24(13) 3_575 .
N1 Ca1 N2 71.76(13) . .
N2 Ca1 N2 180.0 3_575 .
O1 Ca1 C4 91.61(13) . 3_575
O1 Ca1 C4 88.39(13) 3_575 3_575
N1 Ca1 C4 23.95(11) 3_575 3_575
N1 Ca1 C4 156.05(11) . 3_575
N2 Ca1 C4 47.85(11) 3_575 3_575
N2 Ca1 C4 132.15(11) . 3_575
O1 Ca1 C4 88.39(13) . .
O1 Ca1 C4 91.61(13) 3_575 .
N1 Ca1 C4 156.05(11) 3_575 .
N1 Ca1 C4 23.95(11) . .
N2 Ca1 C4 132.15(11) 3_575 .
N2 Ca1 C4 47.85(11) . .
C4 Ca1 C4 180.0 3_575 .
O1 Ca1 C5 89.66(14) . 3_575
O1 Ca1 C5 90.34(14) 3_575 3_575
N1 Ca1 C5 49.34(13) 3_575 3_575
N1 Ca1 C5 130.66(13) . 3_575
N2 Ca1 C5 22.56(9) 3_575 3_575
N2 Ca1 C5 157.44(9) . 3_575
C4 Ca1 C5 25.38(10) 3_575 3_575
C4 Ca1 C5 154.62(10) . 3_575
O1 Ca1 C5 90.34(14) . .
O1 Ca1 C5 89.66(14) 3_575 .
N1 Ca1 C5 130.66(13) 3_575 .
N1 Ca1 C5 49.34(13) . .
N2 Ca1 C5 157.44(9) 3_575 .
N2 Ca1 C5 22.56(9) . .
C4 Ca1 C5 154.62(10) 3_575 .
C4 Ca1 C5 25.38(10) . .
C5 Ca1 C5 180.00(11) 3_575 .
C25 O1 C28 110.0(3) . .
C25 O1 Ca1 127.5(3) . .
C28 O1 Ca1 122.4(2) . .
C29 O2 C32 104.2(4) . .
C5 N2 C6 116.8(3) . .
C5 N2 Ca1 108.3(3) . .
C6 N2 Ca1 132.9(2) . .
C1 N1 C4 104.9(3) . .
C1 N1 Ca1 143.6(3) . .
C4 N1 Ca1 111.4(3) . .
C14 C13 C18 117.2(4) . .
C14 C13 C6 121.1(4) . .
C18 C13 C6 121.5(4) . .
C7 C8 C9 121.5(4) . .
C7 C8 H6 119.2 . .
C9 C8 H6 119.2 . .
N1 C1 C2 111.6(4) . .
N1 C1 H7 124.2 . .
C2 C1 H7 124.2 . .
C9 C10 C11 119.3(4) . .
C9 C10 H8 120.3 . .
C11 C10 H8 120.3 . .
C2 C3 C4 106.1(4) . .
C2 C3 H9 126.9 . .
C4 C3 H9 126.9 . .
C11 C12 C7 120.3(4) . .
C11 C12 H10 119.9 . .
C7 C12 H10 119.9 . .
C8 C7 C12 117.9(4) . .
C8 C7 C6 121.6(4) . .
C12 C7 C6 120.3(4) . .
C20 C19 C24 117.1(4) . .
C20 C19 C6 122.0(4) . .
C24 C19 C6 120.6(4) . .
N2 C5 C4 125.6(4) . .
N2 C5 Ca1 49.2(2) . .
C4 C5 Ca1 76.8(2) . .
N2 C5 H13 117.2 . .
C4 C5 H13 117.2 . .
Ca1 C5 H13 164.7 . .
C17 C18 C13 121.4(4) . .
C17 C18 H15 119.3 . .
C13 C18 H15 119.3 . .
C3 C4 N1 110.1(4) . .
C3 C4 C5 127.4(4) . .
N1 C4 C5 122.4(4) . .
C3 C4 Ca1 154.7(3) . .
N1 C4 Ca1 44.64(19) . .
C5 C4 Ca1 77.8(2) . .
N2 C6 C7 109.7(3) . .
N2 C6 C13 102.9(3) . .
C7 C6 C13 112.6(3) . .
N2 C6 C19 113.1(3) . .
C7 C6 C19 104.6(3) . .
C13 C6 C19 114.1(4) . .
C10 C9 C8 120.1(4) . .
C10 C9 H18 120.0 . .
C8 C9 H18 120.0 . .
C10 C11 C12 120.9(4) . .
C10 C11 H19 119.6 . .
C12 C11 H19 119.6 . .
C13 C14 C15 121.4(4) . .
C13 C14 H20 119.3 . .
C15 C14 H20 119.3 . .
C21 C22 C23 119.3(5) . .
C21 C22 H21 120.4 . .
C23 C22 H21 120.4 . .
C16 C17 C18 120.3(4) . .
C16 C17 H22 119.8 . .
C18 C17 H22 119.8 . .
C16 C15 C14 120.3(4) . .
C16 C15 H23 119.9 . .
C14 C15 H23 119.9 . .
O1 C28 C27 104.5(3) . .
O1 C28 H24A 110.8 . .
C27 C28 H24A 110.8 . .
O1 C28 H24B 110.8 . .
C27 C28 H24B 110.8 . .
H24A C28 H24B 108.9 . .
C23 C24 C19 121.3(5) . .
C23 C24 H25 119.3 . .
C19 C24 H25 119.3 . .
C1 C2 C3 107.2(4) . .
C1 C2 H26 126.4 . .
C3 C2 H26 126.4 . .
C15 C16 C17 119.4(4) . .
C15 C16 H27 120.3 . .
C17 C16 H27 120.3 . .
C19 C20 C21 121.9(5) . .
C19 C20 H28 119.0 . .
C21 C20 H28 119.0 . .
C24 C23 C22 120.3(5) . .
C24 C23 H29 119.9 . .
C22 C23 H29 119.9 . .
O1 C25 C26 106.6(4) . .
O1 C25 H30A 110.4 . .
C26 C25 H30A 110.4 . .
O1 C25 H30B 110.4 . .
C26 C25 H30B 110.4 . .
H30A C25 H30B 108.6 . .
C22 C21 C20 119.9(5) . .
C22 C21 H31 120.1 . .
C20 C21 H31 120.1 . .
C26 C27 C28 103.3(4) . .
C26 C27 H32A 111.1 . .
C28 C27 H32A 111.1 . .
C26 C27 H32B 111.1 . .
C28 C27 H32B 111.1 . .
H32A C27 H32B 109.1 . .
C27 C26 C25 103.6(4) . .
C27 C26 H33A 111.0 . .
C25 C26 H33A 111.0 . .
C27 C26 H33B 111.0 . .
C25 C26 H33B 111.0 . .
H33A C26 H33B 109.0 . .
O2 C32 C31 105.2(4) . .
O2 C32 H34A 110.7 . .
C31 C32 H34A 110.7 . .
O2 C32 H34B 110.7 . .
C31 C32 H34B 110.7 . .
H34A C32 H34B 108.8 . .
C30 C31 C32 105.4(5) . .
C30 C31 H35A 110.7 . .
C32 C31 H35A 110.7 . .
C30 C31 H35B 110.7 . .
C32 C31 H35B 110.7 . .
H35A C31 H35B 108.8 . .
O2 C29 C30 104.4(5) . .
O2 C29 H36A 110.9 . .
C30 C29 H36A 110.9 . .
O2 C29 H36B 110.9 . .
C30 C29 H36B 110.9 . .
H36A C29 H36B 108.9 . .
C29 C30 C31 102.6(5) . .
C29 C30 H37A 111.2 . .
C31 C30 H37A 111.2 . .
C29 C30 H37B 111.2 . .
C31 C30 H37B 111.2 . .
H37A C30 H37B 109.2 . .

loop_
_geom_bond_atom_site_label_1
_geom_bond_atom_site_label_2
_geom_bond_distance
_geom_bond_site_symmetry_2
Ca1 O1 2.361(4) .
Ca1 O1 2.361(4) 3_575
Ca1 N1 2.423(4) 3_575
Ca1 N1 2.423(4) .
Ca1 N2 2.567(4) 3_575
Ca1 N2 2.567(4) .
Ca1 C4 3.210(6) 3_575
Ca1 C4 3.210(6) .
Ca1 C5 3.222(5) 3_575
Ca1 C5 3.222(5) .
O1 C25 1.445(5) .
O1 C28 1.446(5) .
O2 C29 1.433(7) .
O2 C32 1.437(6) .
N2 C5 1.302(5) .
N2 C6 1.504(5) .
N1 C1 1.356(5) .
N1 C4 1.400(5) .
C13 C14 1.390(6) .
C13 C18 1.400(6) .
C13 C6 1.544(6) .
C8 C7 1.380(6) .
C8 C9 1.391(6) .
C8 H6 0.9500 .
C1 C2 1.384(6) .
C1 H7 0.9500 .
C10 C9 1.374(6) .
C10 C11 1.378(6) .
C10 H8 0.9500 .
C3 C2 1.388(6) .
C3 C4 1.399(6) .
C3 H9 0.9500 .
C12 C11 1.389(6) .
C12 C7 1.399(6) .
C12 H10 0.9500 .
C7 C6 1.526(6) .
C19 C20 1.384(6) .
C19 C24 1.400(6) .
C19 C6 1.551(6) .
C5 C4 1.413(6) .
C5 H13 0.9500 .
C18 C17 1.387(6) .
C18 H15 0.9500 .
C9 H18 0.9500 .
C11 H19 0.9500 .
C14 C15 1.393(6) .
C14 H20 0.9500 .
C22 C21 1.375(7) .
C22 C23 1.392(7) .
C22 H21 0.9500 .
C17 C16 1.381(6) .
C17 H22 0.9500 .
C15 C16 1.380(6) .
C15 H23 0.9500 .
C28 C27 1.518(6) .
C28 H24A 0.9900 .
C28 H24B 0.9900 .
C24 C23 1.388(6) .
C24 H25 0.9500 .
C2 H26 0.9500 .
C16 H27 0.9500 .
C20 C21 1.400(6) .
C20 H28 0.9500 .
C23 H29 0.9500 .
C25 C26 1.513(6) .
C25 H30A 0.9900 .
C25 H30B 0.9900 .
C21 H31 0.9500 .
C27 C26 1.510(6) .
C27 H32A 0.9900 .
C27 H32B 0.9900 .
C26 H33A 0.9900 .
C26 H33B 0.9900 .
C32 C31 1.511(7) .
C32 H34A 0.9900 .
C32 H34B 0.9900 .
C31 C30 1.511(7) .
C31 H35A 0.9900 .
C31 H35B 0.9900 .
C29 C30 1.491(8) .
C29 H36A 0.9900 .
C29 H36B 0.9900 .
C30 H37A 0.9900 .
C30 H37B 0.9900 .

loop_
_geom_torsion_atom_site_label_1
_geom_torsion_atom_site_label_2
_geom_torsion_atom_site_label_3
_geom_torsion_atom_site_label_4
_geom_torsion
_geom_torsion_site_symmetry_1
O1 Ca1 O1 C25 -9(69) 3_575
N1 Ca1 O1 C25 158.1(3) 3_575
N1 Ca1 O1 C25 -21.9(3) .
N2 Ca1 O1 C25 -130.1(3) 3_575
N2 Ca1 O1 C25 49.9(3) .
C4 Ca1 O1 C25 -178.0(3) 3_575
C4 Ca1 O1 C25 2.0(3) .
C5 Ca1 O1 C25 -152.6(3) 3_575
C5 Ca1 O1 C25 27.4(3) .
O1 Ca1 O1 C28 173(69) 3_575
N1 Ca1 O1 C28 -19.3(3) 3_575
N1 Ca1 O1 C28 160.7(3) .
N2 Ca1 O1 C28 52.4(3) 3_575
N2 Ca1 O1 C28 -127.6(3) .
C4 Ca1 O1 C28 4.6(3) 3_575
C4 Ca1 O1 C28 -175.4(3) .
C5 Ca1 O1 C28 29.9(3) 3_575
C5 Ca1 O1 C28 -150.1(3) .
O1 Ca1 N2 C5 -92.5(3) .
O1 Ca1 N2 C5 87.5(3) 3_575
N1 Ca1 N2 C5 174.3(3) 3_575
N1 Ca1 N2 C5 -5.7(3) .
N2 Ca1 N2 C5 8(100) 3_575
C4 Ca1 N2 C5 175.9(2) 3_575
C4 Ca1 N2 C5 -4.1(2) .
C5 Ca1 N2 C5 180.000(1) 3_575
O1 Ca1 N2 C6 104.6(3) .
O1 Ca1 N2 C6 -75.4(3) 3_575
N1 Ca1 N2 C6 11.4(4) 3_575
N1 Ca1 N2 C6 -168.6(4) .
N2 Ca1 N2 C6 -155(100) 3_575
C4 Ca1 N2 C6 13.0(4) 3_575
C4 Ca1 N2 C6 -167.0(4) .
C5 Ca1 N2 C6 17.1(5) 3_575
C5 Ca1 N2 C6 -162.9(5) .
O1 Ca1 N1 C1 -87.8(5) .
O1 Ca1 N1 C1 92.2(5) 3_575
N1 Ca1 N1 C1 117(62) 3_575
N2 Ca1 N1 C1 1.8(5) 3_575
N2 Ca1 N1 C1 -178.2(5) .
C4 Ca1 N1 C1 -1.3(6) 3_575
C4 Ca1 N1 C1 178.7(6) .
C5 Ca1 N1 C1 -1.1(5) 3_575
C5 Ca1 N1 C1 178.9(5) .
O1 Ca1 N1 C4 93.4(3) .
O1 Ca1 N1 C4 -86.6(3) 3_575
N1 Ca1 N1 C4 -62(62) 3_575
N2 Ca1 N1 C4 -176.9(3) 3_575
N2 Ca1 N1 C4 3.1(3) .
C4 Ca1 N1 C4 180.000(1) 3_575
C5 Ca1 N1 C4 -179.8(2) 3_575
C5 Ca1 N1 C4 0.2(2) .
C4 N1 C1 C2 0.3(5) .
Ca1 N1 C1 C2 -178.5(3) .
C9 C8 C7 C12 -2.2(6) .
C9 C8 C7 C6 -176.9(4) .
C11 C12 C7 C8 1.9(6) .
C11 C12 C7 C6 176.7(4) .
C6 N2 C5 C4 174.5(4) .
Ca1 N2 C5 C4 8.5(5) .
C6 N2 C5 Ca1 166.0(4) .
O1 Ca1 C5 N2 87.4(3) .
O1 Ca1 C5 N2 -92.6(3) 3_575
N1 Ca1 C5 N2 -7.2(3) 3_575
N1 Ca1 C5 N2 172.8(3) .
N2 Ca1 C5 N2 180.000(1) 3_575
C4 Ca1 C5 N2 -7.0(4) 3_575
C4 Ca1 C5 N2 173.0(4) .
C5 Ca1 C5 N2 -138(100) 3_575
O1 Ca1 C5 C4 -85.5(3) .
O1 Ca1 C5 C4 94.5(3) 3_575
N1 Ca1 C5 C4 179.8(2) 3_575
N1 Ca1 C5 C4 -0.2(2) .
N2 Ca1 C5 C4 7.0(4) 3_575
N2 Ca1 C5 C4 -173.0(4) .
C4 Ca1 C5 C4 180.000(1) 3_575
C5 Ca1 C5 C4 49(100) 3_575
C14 C13 C18 C17 -2.2(6) .
C6 C13 C18 C17 -176.6(4) .
C2 C3 C4 N1 1.4(5) .
C2 C3 C4 C5 179.8(4) .
C2 C3 C4 Ca1 4.5(9) .
C1 N1 C4 C3 -1.1(5) .
Ca1 N1 C4 C3 178.1(3) .
C1 N1 C4 C5 -179.6(4) .
Ca1 N1 C4 C5 -0.3(5) .
C1 N1 C4 Ca1 -179.2(4) .
N2 C5 C4 C3 175.5(4) .
Ca1 C5 C4 C3 -178.0(4) .
N2 C5 C4 N1 -6.3(7) .
Ca1 C5 C4 N1 0.2(4) .
N2 C5 C4 Ca1 -6.6(4) .
O1 Ca1 C4 C3 -89.6(7) .
O1 Ca1 C4 C3 90.4(7) 3_575
N1 Ca1 C4 C3 175.9(6) 3_575
N1 Ca1 C4 C3 -4.1(6) .
N2 Ca1 C4 C3 -0.1(7) 3_575
N2 Ca1 C4 C3 179.9(7) .
C4 Ca1 C4 C3 161.0(10) 3_575
C5 Ca1 C4 C3 -3.8(8) 3_575
C5 Ca1 C4 C3 176.2(8) .
O1 Ca1 C4 N1 -85.5(3) .
O1 Ca1 C4 N1 94.5(3) 3_575
N1 Ca1 C4 N1 180.000(1) 3_575
N2 Ca1 C4 N1 3.9(3) 3_575
N2 Ca1 C4 N1 -176.1(3) .
C4 Ca1 C4 N1 165.0(6) 3_575
C5 Ca1 C4 N1 0.3(4) 3_575
C5 Ca1 C4 N1 -179.7(4) .
O1 Ca1 C4 C5 94.2(3) .
O1 Ca1 C4 C5 -85.8(3) 3_575
N1 Ca1 C4 C5 -0.3(4) 3_575
N1 Ca1 C4 C5 179.7(4) .
N2 Ca1 C4 C5 -176.4(2) 3_575
N2 Ca1 C4 C5 3.6(2) .
C4 Ca1 C4 C5 -15.2(4) 3_575
C5 Ca1 C4 C5 180.000(1) 3_575
C5 N2 C6 C7 151.9(4) .
Ca1 N2 C6 C7 -46.3(5) .
C5 N2 C6 C13 -88.1(4) .
Ca1 N2 C6 C13 73.7(4) .
C5 N2 C6 C19 35.5(5) .
Ca1 N2 C6 C19 -162.7(3) .
C8 C7 C6 N2 -21.1(5) .
C12 C7 C6 N2 164.4(4) .
C8 C7 C6 C13 -135.0(4) .
C12 C7 C6 C13 50.4(5) .
C8 C7 C6 C19 100.6(4) .
C12 C7 C6 C19 -74.0(5) .
C14 C13 C6 N2 -89.1(4) .
C18 C13 C6 N2 85.1(4) .
C14 C13 C6 C7 29.0(5) .
C18 C13 C6 C7 -156.8(4) .
C14 C13 C6 C19 148.0(4) .
C18 C13 C6 C19 -37.8(5) .
C20 C19 C6 N2 -144.2(4) .
C24 C19 C6 N2 42.4(5) .
C20 C19 C6 C7 96.4(5) .
C24 C19 C6 C7 -77.0(5) .
C20 C19 C6 C13 -27.0(5) .
C24 C19 C6 C13 159.6(4) .
C11 C10 C9 C8 2.4(7) .
C7 C8 C9 C10 0.1(7) .
C9 C10 C11 C12 -2.7(7) .
C7 C12 C11 C10 0.6(7) .
C18 C13 C14 C15 2.0(6) .
C6 C13 C14 C15 176.5(4) .
C13 C18 C17 C16 0.7(7) .
C13 C14 C15 C16 -0.4(7) .
C25 O1 C28 C27 -20.3(5) .
Ca1 O1 C28 C27 157.6(3) .
C20 C19 C24 C23 4.7(6) .
C6 C19 C24 C23 178.4(4) .
N1 C1 C2 C3 0.6(5) .
C4 C3 C2 C1 -1.2(5) .
C14 C15 C16 C17 -1.3(7) .
C18 C17 C16 C15 1.1(7) .
C24 C19 C20 C21 -5.2(6) .
C6 C19 C20 C21 -178.8(4) .
C19 C24 C23 C22 -0.6(7) .
C21 C22 C23 C24 -3.2(7) .
C28 O1 C25 C26 -0.7(5) .
Ca1 O1 C25 C26 -178.4(3) .
C23 C22 C21 C20 2.7(7) .
C19 C20 C21 C22 1.6(7) .
O1 C28 C27 C26 33.0(5) .
C28 C27 C26 C25 -33.1(5) .
O1 C25 C26 C27 21.4(5) .
C29 O2 C32 C31 34.6(6) .
O2 C32 C31 C30 -12.4(6) .
C32 O2 C29 C30 -43.9(6) .
O2 C29 C30 C31 34.7(6) .
C32 C31 C30 C29 -13.3(6) .
